data_7041990
loop_
_publ_author_name
'Fischbach, Urs'
'Trincado, M.'
'Gr\"utzmacher, Hansj\"org'

_publ_section_title
;
 Oxidative formation of phosphinyl radicals from a trigonal pyramidal
 terminal phosphide Rh(i) complex, with an unusually long Rh-P bond.
;
_journal_issue 11
_journal_name_full 'Dalton transactions (Cambridge, England : 2003)'
_journal_page_first 3443
_journal_page_last 3448
_journal_paper_doi 10.1039/c7dt00070g
_journal_volume 46
_journal_year 2017
_chemical_formula_moiety 'C46 H33 F3 O3 P Rh S'
_chemical_formula_sum 'C46 H33 F3 O3 P Rh S'
_chemical_formula_weight 856.66
_chemical_name_common (trifluoromethanesulfonato)[tris(trop)phosphane]rhodium(I)
_chemical_name_systematic ' ?'
_space_group_IT_number 14
_symmetry_cell_setting monoclinic
_symmetry_space_group_name_Hall '-P 2yn'
_symmetry_space_group_name_H-M 'P 1 21/n 1'
_atom_sites_solution_hydrogens geom
_atom_sites_solution_primary direct
_atom_sites_solution_secondary difmap
_audit_creation_method 'form.cif (version 2.0)'
_audit_update_record
;
2017-01-06 deposited with the CCDC.
2017-02-09 downloaded from the CCDC.
;
_cell_angle_alpha 90.00
_cell_angle_beta 103.4290(10)
_cell_angle_gamma 90.00
_cell_formula_units_Z 4
_cell_length_a 13.0718(11)
_cell_length_b 18.2712(16)
_cell_length_c 15.6047(13)
_cell_measurement_temperature 200(2)
_cell_volume 3625.1(5)
_computing_cell_refinement 'Bruker SMART'
_computing_data_collection 'Bruker SMART'
_computing_data_reduction 'Bruker SAINT'
_computing_molecular_graphics 'Ortep32 for Windows'
_computing_publication_material 'Bruker SHELXTL'
_computing_structure_refinement 'Bruker SHELXTL'
_computing_structure_solution 'Bruker SHELXTL'
_diffrn_ambient_temperature 200(2)
_diffrn_measured_fraction_theta_full 1.000
_diffrn_measured_fraction_theta_max 1.000
_diffrn_measurement_device_type 'Bruker AXS Apex with CCD'
_diffrn_measurement_method 'phi and omega scans'
_diffrn_radiation_monochromator graphite
_diffrn_radiation_source 'fine-focus sealed tube'
_diffrn_radiation_type MoK\a
_diffrn_radiation_wavelength 0.71073
_diffrn_reflns_av_R_equivalents 0.0479
_diffrn_reflns_av_sigmaI/netI 0.0419
_diffrn_reflns_limit_h_max 15
_diffrn_reflns_limit_h_min -15
_diffrn_reflns_limit_k_max 21
_diffrn_reflns_limit_k_min -21
_diffrn_reflns_limit_l_max 18
_diffrn_reflns_limit_l_min -18
_diffrn_reflns_number 25467
_diffrn_reflns_theta_full 24.71
_diffrn_reflns_theta_max 24.71
_diffrn_reflns_theta_min 1.74
_exptl_absorpt_coefficient_mu 0.633
_exptl_absorpt_correction_T_max 0.8946
_exptl_absorpt_correction_T_min 0.8184
_exptl_absorpt_correction_type empirical
_exptl_absorpt_process_details 'Blessing 1995'
_exptl_crystal_colour yellow
_exptl_crystal_density_diffrn 1.570
_exptl_crystal_density_method 'not measured'
_exptl_crystal_description rhombohedral
_exptl_crystal_F_000 1744
_exptl_crystal_size_max 0.33
_exptl_crystal_size_mid 0.28
_exptl_crystal_size_min 0.18
_refine_diff_density_max 1.248
_refine_diff_density_min -0.601
_refine_diff_density_rms 0.097
_refine_ls_extinction_method none
_refine_ls_goodness_of_fit_ref 1.064
_refine_ls_hydrogen_treatment constr
_refine_ls_matrix_type full
_refine_ls_number_parameters 496
_refine_ls_number_reflns 6190
_refine_ls_number_restraints 0
_refine_ls_restrained_S_all 1.064
_refine_ls_R_factor_all 0.0622
_refine_ls_R_factor_gt 0.0397
_refine_ls_shift/su_max 0.000
_refine_ls_shift/su_mean 0.000
_refine_ls_structure_factor_coef Fsqd
_refine_ls_weighting_details 'calc w=1/[\s^2^(Fo^2^)+(0.0609P)^2^+3.4857P] where P=(Fo^2^+2Fc^2^)/3'
_refine_ls_weighting_scheme calc
_refine_ls_wR_factor_gt 0.0982
_refine_ls_wR_factor_ref 0.1127
_reflns_number_gt 4716
_reflns_number_total 6190
_reflns_threshold_expression >2sigma(I)
_cod_data_source_file c7dt00070g2.cif
_cod_data_source_block Rhtrop3POTf
_cod_depositor_comments 'Adding full bibliography for 7041989--7041991.cif.'
_cod_original_sg_symbol_Hall -P2yn
_cod_original_sg_symbol_H-M P21/n
_cod_database_code 7041990

loop_
_symmetry_equiv_pos_as_xyz
'x, y, z'
'-x+1/2, y+1/2, -z+1/2'
'-x, -y, -z'
'x-1/2, -y-1/2, z-1/2'

loop_
_atom_site_label
_atom_site_type_symbol
_atom_site_fract_x
_atom_site_fract_y
_atom_site_fract_z
_atom_site_U_iso_or_equiv
_atom_site_adp_type
_atom_site_occupancy
_atom_site_symmetry_multiplicity
_atom_site_calc_flag
_atom_site_refinement_flags
Rh1 Rh 0.63902(2) 0.170466(16) 0.776936(19) 0.02311(11) Uani 1 1 d .
P1 P 0.74138(7) 0.22979(5) 0.87889(6) 0.0206(2) Uani 1 1 d .
S1 S 0.43394(9) 0.11190(6) 0.60979(8) 0.0424(3) Uani 1 1 d .
F1 F 0.2753(3) 0.0223(2) 0.5749(2) 0.0875(12) Uani 1 1 d .
F2 F 0.4256(4) -0.0281(2) 0.5864(3) 0.1165(16) Uani 1 1 d .
F3 F 0.3805(4) 0.0056(3) 0.6997(3) 0.1247(19) Uani 1 1 d .
O1 O 0.5358(2) 0.10438(16) 0.66996(19) 0.0392(7) Uani 1 1 d .
O2 O 0.3650(3) 0.1618(2) 0.6389(3) 0.0942(17) Uani 1 1 d .
O3 O 0.4365(3) 0.1176(3) 0.5202(2) 0.0846(15) Uani 1 1 d .
C1 C 0.7792(3) 0.3194(2) 0.8383(2) 0.0244(8) Uani 1 1 d .
H1A H 0.8362 0.3413 0.8853 0.029 Uiso 1 1 calc R
C2 C 0.8166(3) 0.3174(2) 0.7531(3) 0.0271(9) Uani 1 1 d .
C3 C 0.7545(3) 0.2865(2) 0.6763(2) 0.0262(8) Uani 1 1 d .
C4 C 0.6517(3) 0.2525(2) 0.6723(2) 0.0268(9) Uani 1 1 d .
H4A H 0.6189 0.2339 0.6119 0.032 Uiso 1 1 calc R
C5 C 0.5762(3) 0.2797(2) 0.7146(2) 0.0277(9) Uani 1 1 d .
H5A H 0.5033 0.2749 0.6770 0.033 Uiso 1 1 calc R
C6 C 0.5891(3) 0.3479(2) 0.7672(2) 0.0273(9) Uani 1 1 d .
C7 C 0.6845(3) 0.3688(2) 0.8244(2) 0.0277(9) Uani 1 1 d .
C8 C 0.9097(3) 0.3525(2) 0.7502(3) 0.0345(10) Uani 1 1 d .
H8A H 0.9513 0.3741 0.8020 0.041 Uiso 1 1 calc R
C9 C 0.9427(4) 0.3562(3) 0.6713(3) 0.0451(12) Uani 1 1 d .
H9A H 1.0055 0.3816 0.6694 0.054 Uiso 1 1 calc R
C10 C 0.8855(4) 0.3235(3) 0.5973(3) 0.0434(12) Uani 1 1 d .
H10A H 0.9096 0.3247 0.5443 0.052 Uiso 1 1 calc R
C11 C 0.7922(3) 0.2886(2) 0.5992(3) 0.0345(10) Uani 1 1 d .
H11A H 0.7529 0.2656 0.5473 0.041 Uiso 1 1 calc R
C12 C 0.5037(3) 0.3948(2) 0.7587(3) 0.0348(10) Uani 1 1 d .
H12A H 0.4375 0.3806 0.7228 0.042 Uiso 1 1 calc R
C13 C 0.5128(4) 0.4616(3) 0.8011(3) 0.0432(12) Uani 1 1 d .
H13A H 0.4537 0.4932 0.7936 0.052 Uiso 1 1 calc R
C14 C 0.6071(4) 0.4820(2) 0.8539(3) 0.0429(12) Uani 1 1 d .
H14A H 0.6135 0.5284 0.8821 0.052 Uiso 1 1 calc R
C15 C 0.6933(4) 0.4360(2) 0.8667(3) 0.0358(10) Uani 1 1 d .
H15A H 0.7583 0.4503 0.9043 0.043 Uiso 1 1 calc R
C16 C 0.6810(3) 0.2479(2) 0.9733(2) 0.0262(8) Uani 1 1 d .
H16A H 0.7272 0.2826 1.0145 0.031 Uiso 1 1 calc R
C17 C 0.5704(3) 0.2795(2) 0.9484(2) 0.0288(9) Uani 1 1 d .
C18 C 0.4899(3) 0.2434(2) 0.8892(3) 0.0318(9) Uani 1 1 d .
C19 C 0.5051(3) 0.1754(2) 0.8430(3) 0.0309(9) Uani 1 1 d .
H19A H 0.4380 0.1580 0.8035 0.037 Uiso 1 1 calc R
C20 C 0.5693(3) 0.1168(2) 0.8813(3) 0.0293(9) Uani 1 1 d .
H20A H 0.5367 0.0684 0.8612 0.035 Uiso 1 1 calc R
C21 C 0.6259(3) 0.1150(2) 0.9753(3) 0.0290(9) Uani 1 1 d .
C22 C 0.6755(3) 0.1761(2) 1.0213(2) 0.0259(8) Uani 1 1 d .
C23 C 0.5478(4) 0.3434(2) 0.9887(3) 0.0380(11) Uani 1 1 d .
H23A H 0.6022 0.3681 1.0294 0.046 Uiso 1 1 calc R
C24 C 0.4460(4) 0.3714(3) 0.9698(3) 0.0480(13) Uani 1 1 d .
H24A H 0.4313 0.4150 0.9979 0.058 Uiso 1 1 calc R
C25 C 0.3670(4) 0.3365(3) 0.9111(3) 0.0499(13) Uani 1 1 d .
H25A H 0.2975 0.3556 0.8985 0.060 Uiso 1 1 calc R
C26 C 0.3887(3) 0.2735(3) 0.8703(3) 0.0411(11) Uani 1 1 d .
H26A H 0.3341 0.2500 0.8285 0.049 Uiso 1 1 calc R
C27 C 0.6269(3) 0.0496(2) 1.0213(3) 0.0329(10) Uani 1 1 d .
H27A H 0.5960 0.0072 0.9908 0.039 Uiso 1 1 calc R
C28 C 0.6722(3) 0.0453(3) 1.1110(3) 0.0380(11) Uani 1 1 d .
H28A H 0.6719 0.0002 1.1412 0.046 Uiso 1 1 calc R
C29 C 0.7173(3) 0.1061(3) 1.1558(3) 0.0370(10) Uani 1 1 d .
H29A H 0.7466 0.1034 1.2174 0.044 Uiso 1 1 calc R
C30 C 0.7201(3) 0.1715(2) 1.1113(3) 0.0319(9) Uani 1 1 d .
H30A H 0.7526 0.2133 1.1423 0.038 Uiso 1 1 calc R
C31 C 0.8654(3) 0.1798(2) 0.9252(2) 0.0242(8) Uani 1 1 d .
H31A H 0.9034 0.2057 0.9798 0.029 Uiso 1 1 calc R
C32 C 0.8537(3) 0.1004(2) 0.9478(2) 0.0235(8) Uani 1 1 d .
C33 C 0.7997(3) 0.0507(2) 0.8846(3) 0.0258(8) Uani 1 1 d .
C34 C 0.7470(3) 0.0728(2) 0.7947(3) 0.0267(9) Uani 1 1 d .
H34A H 0.7131 0.0302 0.7591 0.032 Uiso 1 1 calc R
C35 C 0.7879(3) 0.1226(2) 0.7431(2) 0.0253(8) Uani 1 1 d .
H35A H 0.7743 0.1065 0.6802 0.030 Uiso 1 1 calc R
C36 C 0.8925(3) 0.1577(2) 0.7722(3) 0.0278(9) Uani 1 1 d .
C37 C 0.9321(3) 0.1837(2) 0.8581(3) 0.0264(9) Uani 1 1 d .
C38 C 0.9044(3) 0.0744(2) 1.0307(3) 0.0287(9) Uani 1 1 d .
H38A H 0.9431 0.1076 1.0730 0.034 Uiso 1 1 calc R
C39 C 0.8997(3) 0.0013(2) 1.0526(3) 0.0336(10) Uani 1 1 d .
H39A H 0.9340 -0.0156 1.1096 0.040 Uiso 1 1 calc R
C40 C 0.8449(3) -0.0467(2) 0.9911(3) 0.0352(10) Uani 1 1 d .
H40A H 0.8413 -0.0969 1.0059 0.042 Uiso 1 1 calc R
C41 C 0.7953(3) -0.0230(2) 0.9086(3) 0.0325(9) Uani 1 1 d .
H41A H 0.7574 -0.0570 0.8671 0.039 Uiso 1 1 calc R
C42 C 0.9560(3) 0.1643(2) 0.7124(3) 0.0357(10) Uani 1 1 d .
H42A H 0.9290 0.1494 0.6532 0.043 Uiso 1 1 calc R
C43 C 1.0568(4) 0.1918(3) 0.7363(3) 0.0459(12) Uani 1 1 d .
H43A H 1.0993 0.1946 0.6946 0.055 Uiso 1 1 calc R
C44 C 1.0953(4) 0.2154(3) 0.8224(4) 0.0497(13) Uani 1 1 d .
H44A H 1.1649 0.2340 0.8399 0.060 Uiso 1 1 calc R
C45 C 1.0332(3) 0.2120(2) 0.8824(3) 0.0357(10) Uani 1 1 d .
H45A H 1.0597 0.2291 0.9408 0.043 Uiso 1 1 calc R
C46 C 0.3749(5) 0.0235(3) 0.6196(4) 0.0607(15) Uani 1 1 d .

loop_
_atom_site_aniso_label
_atom_site_aniso_U_11
_atom_site_aniso_U_22
_atom_site_aniso_U_33
_atom_site_aniso_U_23
_atom_site_aniso_U_13
_atom_site_aniso_U_12
Rh1 0.02097(17) 0.02568(18) 0.02245(17) -0.00114(13) 0.00456(12) -0.00132(13)
P1 0.0197(5) 0.0234(5) 0.0196(5) -0.0015(4) 0.0065(4) -0.0008(4)
S1 0.0420(7) 0.0359(6) 0.0402(7) 0.0026(5) -0.0089(5) -0.0053(5)
F1 0.061(2) 0.103(3) 0.085(3) 0.015(2) -0.0108(19) -0.042(2)
F2 0.135(4) 0.049(2) 0.150(4) -0.021(2) 0.002(3) -0.001(2)
F3 0.120(3) 0.170(5) 0.073(3) 0.061(3) -0.001(2) -0.068(3)
O1 0.0365(17) 0.0360(17) 0.0389(17) -0.0059(14) -0.0037(13) -0.0025(13)
O2 0.063(3) 0.079(3) 0.112(4) -0.044(3) -0.039(3) 0.036(2)
O3 0.072(3) 0.128(4) 0.043(2) 0.038(2) -0.009(2) -0.033(3)
C1 0.026(2) 0.025(2) 0.0220(19) -0.0026(16) 0.0049(16) -0.0063(16)
C2 0.030(2) 0.021(2) 0.033(2) 0.0060(16) 0.0143(18) 0.0031(16)
C3 0.029(2) 0.024(2) 0.026(2) 0.0036(17) 0.0097(17) 0.0049(17)
C4 0.032(2) 0.026(2) 0.0204(19) 0.0015(16) 0.0031(16) 0.0019(17)
C5 0.026(2) 0.033(2) 0.023(2) 0.0057(17) 0.0044(16) 0.0024(17)
C6 0.034(2) 0.029(2) 0.023(2) 0.0062(16) 0.0141(17) 0.0034(17)
C7 0.037(2) 0.025(2) 0.025(2) 0.0040(17) 0.0151(18) 0.0024(18)
C8 0.029(2) 0.034(2) 0.041(2) -0.0007(19) 0.0095(19) -0.0028(18)
C9 0.036(3) 0.046(3) 0.062(3) 0.014(2) 0.027(2) -0.002(2)
C10 0.051(3) 0.046(3) 0.043(3) 0.007(2) 0.030(2) 0.008(2)
C11 0.042(3) 0.034(2) 0.032(2) 0.0011(19) 0.0159(19) 0.005(2)
C12 0.038(2) 0.041(3) 0.030(2) 0.0091(19) 0.0145(19) 0.011(2)
C13 0.055(3) 0.042(3) 0.041(3) 0.015(2) 0.027(2) 0.023(2)
C14 0.071(4) 0.025(2) 0.041(3) 0.002(2) 0.031(3) 0.011(2)
C15 0.052(3) 0.029(2) 0.031(2) 0.0010(18) 0.019(2) -0.004(2)
C16 0.030(2) 0.028(2) 0.0223(19) -0.0029(16) 0.0095(16) -0.0002(17)
C17 0.030(2) 0.035(2) 0.025(2) 0.0090(18) 0.0158(17) 0.0065(18)
C18 0.030(2) 0.039(2) 0.031(2) 0.0078(19) 0.0160(18) 0.0058(19)
C19 0.0172(19) 0.042(2) 0.035(2) 0.0006(19) 0.0095(17) -0.0044(18)
C20 0.023(2) 0.033(2) 0.033(2) 0.0012(18) 0.0095(17) -0.0068(17)
C21 0.021(2) 0.036(2) 0.033(2) 0.0027(18) 0.0135(17) 0.0014(17)
C22 0.0211(19) 0.034(2) 0.026(2) 0.0053(17) 0.0120(16) 0.0034(17)
C23 0.050(3) 0.042(3) 0.030(2) 0.0058(19) 0.023(2) 0.007(2)
C24 0.067(3) 0.048(3) 0.041(3) 0.009(2) 0.036(3) 0.023(3)
C25 0.041(3) 0.066(4) 0.052(3) 0.017(3) 0.029(3) 0.024(3)
C26 0.028(2) 0.059(3) 0.040(3) 0.014(2) 0.0175(19) 0.008(2)
C27 0.023(2) 0.039(2) 0.040(2) 0.004(2) 0.0147(18) -0.0015(18)
C28 0.031(2) 0.043(3) 0.045(3) 0.016(2) 0.021(2) 0.005(2)
C29 0.028(2) 0.056(3) 0.030(2) 0.013(2) 0.0141(18) 0.009(2)
C30 0.025(2) 0.045(3) 0.030(2) -0.0005(19) 0.0134(17) 0.0035(19)
C31 0.0208(19) 0.027(2) 0.0234(19) -0.0025(16) 0.0033(15) -0.0011(16)
C32 0.0177(19) 0.027(2) 0.028(2) 0.0009(16) 0.0096(16) 0.0029(15)
C33 0.0175(19) 0.031(2) 0.030(2) -0.0008(17) 0.0080(16) 0.0030(16)
C34 0.025(2) 0.025(2) 0.031(2) -0.0054(17) 0.0093(17) 0.0020(16)
C35 0.027(2) 0.025(2) 0.025(2) -0.0039(16) 0.0086(16) 0.0050(16)
C36 0.027(2) 0.027(2) 0.031(2) 0.0045(17) 0.0111(17) 0.0061(16)
C37 0.023(2) 0.024(2) 0.033(2) 0.0032(16) 0.0093(17) 0.0018(16)
C38 0.022(2) 0.037(2) 0.028(2) -0.0030(18) 0.0077(16) 0.0039(17)
C39 0.032(2) 0.041(3) 0.029(2) 0.0076(19) 0.0100(18) 0.0113(19)
C40 0.038(2) 0.029(2) 0.040(2) 0.009(2) 0.011(2) 0.0071(19)
C41 0.031(2) 0.030(2) 0.038(2) -0.0013(19) 0.0098(19) 0.0003(18)
C42 0.041(3) 0.030(2) 0.041(2) 0.0002(19) 0.020(2) 0.004(2)
C43 0.040(3) 0.046(3) 0.062(3) 0.002(2) 0.032(2) 0.000(2)
C44 0.025(2) 0.055(3) 0.073(4) 0.002(3) 0.019(2) -0.007(2)
C45 0.024(2) 0.040(3) 0.042(3) 0.000(2) 0.0066(19) -0.0012(19)
C46 0.062(4) 0.065(4) 0.047(3) 0.007(3) -0.003(3) -0.025(3)

loop_
_atom_type_symbol
_atom_type_description
_atom_type_scat_dispersion_real
_atom_type_scat_dispersion_imag
_atom_type_scat_source
C C 0.0033 0.0016 'International Tables Vol C Tables 4.2.6.8 and 6.1.1.4'
H H 0.0000 0.0000 'International Tables Vol C Tables 4.2.6.8 and 6.1.1.4'
O O 0.0106 0.0060 'International Tables Vol C Tables 4.2.6.8 and 6.1.1.4'
F F 0.0171 0.0103 'International Tables Vol C Tables 4.2.6.8 and 6.1.1.4'
P P 0.1023 0.0942 'International Tables Vol C Tables 4.2.6.8 and 6.1.1.4'
S S 0.1246 0.1234 'International Tables Vol C Tables 4.2.6.8 and 6.1.1.4'
Rh Rh -1.1178 0.9187 'International Tables Vol C Tables 4.2.6.8 and 6.1.1.4'

loop_
_geom_angle_atom_site_label_1
_geom_angle_atom_site_label_2
_geom_angle_atom_site_label_3
_geom_angle
P1 Rh1 C19 93.37(11)
P1 Rh1 O1 177.74(8)
C19 Rh1 O1 87.98(13)
P1 Rh1 C4 93.67(10)
C19 Rh1 C4 120.41(14)
O1 Rh1 C4 87.21(12)
P1 Rh1 C34 92.52(10)
C19 Rh1 C34 120.80(14)
O1 Rh1 C34 85.22(12)
C4 Rh1 C34 117.86(14)
P1 Rh1 C20 88.32(10)
C19 Rh1 C20 36.42(14)
O1 Rh1 C20 91.69(13)
C4 Rh1 C20 156.81(14)
C34 Rh1 C20 85.07(14)
P1 Rh1 C5 88.55(10)
C19 Rh1 C5 85.33(14)
O1 Rh1 C5 93.38(12)
C4 Rh1 C5 35.91(13)
C34 Rh1 C5 153.69(14)
C20 Rh1 C5 121.24(14)
P1 Rh1 C35 86.95(10)
C19 Rh1 C35 156.45(14)
O1 Rh1 C35 91.09(12)
C4 Rh1 C35 83.01(14)
C34 Rh1 C35 35.77(13)
C20 Rh1 C35 120.17(14)
C5 Rh1 C35 118.21(14)
C31 P1 C16 105.84(17)
C31 P1 C1 106.77(17)
C16 P1 C1 107.96(17)
C31 P1 Rh1 112.47(12)
C16 P1 Rh1 112.08(13)
C1 P1 Rh1 111.39(12)
O3 S1 O2 115.5(3)
O3 S1 O1 114.8(2)
O2 S1 O1 114.1(2)
O3 S1 C46 105.0(3)
O2 S1 C46 103.2(3)
O1 S1 C46 101.9(2)
S1 O1 Rh1 137.44(18)
C7 C1 C2 107.9(3)
C7 C1 P1 107.6(3)
C2 C1 P1 116.2(3)
C7 C1 H1A 108.3
C2 C1 H1A 108.3
P1 C1 H1A 108.3
C8 C2 C3 119.8(4)
C8 C2 C1 118.7(4)
C3 C2 C1 121.2(3)
C2 C3 C11 118.3(4)
C2 C3 C4 123.3(3)
C11 C3 C4 118.4(4)
C5 C4 C3 124.6(4)
C5 C4 Rh1 73.5(2)
C3 C4 Rh1 118.2(3)
C5 C4 H4A 111.7
C3 C4 H4A 111.7
Rh1 C4 H4A 111.7
C4 C5 C6 124.0(4)
C4 C5 Rh1 70.6(2)
C6 C5 Rh1 121.0(3)
C4 C5 H5A 111.8
C6 C5 H5A 111.8
Rh1 C5 H5A 111.8
C12 C6 C7 117.9(4)
C12 C6 C5 118.7(4)
C7 C6 C5 123.4(3)
C15 C7 C6 120.4(4)
C15 C7 C1 119.2(4)
C6 C7 C1 120.4(3)
C2 C8 C9 120.3(4)
C2 C8 H8A 119.8
C9 C8 H8A 119.8
C10 C9 C8 120.4(4)
C10 C9 H9A 119.8
C8 C9 H9A 119.8
C9 C10 C11 119.8(4)
C9 C10 H10A 120.1
C11 C10 H10A 120.1
C10 C11 C3 121.3(4)
C10 C11 H11A 119.4
C3 C11 H11A 119.4
C13 C12 C6 121.4(4)
C13 C12 H12A 119.3
C6 C12 H12A 119.3
C14 C13 C12 119.8(4)
C14 C13 H13A 120.1
C12 C13 H13A 120.1
C13 C14 C15 120.7(4)
C13 C14 H14A 119.6
C15 C14 H14A 119.6
C14 C15 C7 119.7(4)
C14 C15 H15A 120.2
C7 C15 H15A 120.2
C17 C16 C22 107.6(3)
C17 C16 P1 114.8(3)
C22 C16 P1 108.3(3)
C17 C16 H16A 108.6
C22 C16 H16A 108.6
P1 C16 H16A 108.6
C23 C17 C18 119.4(4)
C23 C17 C16 119.5(4)
C18 C17 C16 121.0(4)
C17 C18 C26 119.0(4)
C17 C18 C19 123.8(4)
C26 C18 C19 117.2(4)
C20 C19 C18 124.7(4)
C20 C19 Rh1 73.2(2)
C18 C19 Rh1 118.0(3)
C20 C19 H19A 111.8
C18 C19 H19A 111.8
Rh1 C19 H19A 111.8
C19 C20 C21 123.3(4)
C19 C20 Rh1 70.4(2)
C21 C20 Rh1 122.0(3)
C19 C20 H20A 111.7
C21 C20 H20A 111.7
Rh1 C20 H20A 111.7
C27 C21 C22 118.1(4)
C27 C21 C20 118.2(4)
C22 C21 C20 123.7(4)
C30 C22 C21 120.3(4)
C30 C22 C16 119.5(4)
C21 C22 C16 120.2(3)
C17 C23 C24 120.4(5)
C17 C23 H23A 119.8
C24 C23 H23A 119.8
C25 C24 C23 120.4(4)
C25 C24 H24A 119.8
C23 C24 H24A 119.8
C24 C25 C26 119.6(4)
C24 C25 H25A 120.2
C26 C25 H25A 120.2
C25 C26 C18 121.2(5)
C25 C26 H26A 119.4
C18 C26 H26A 119.4
C28 C27 C21 121.3(4)
C28 C27 H27A 119.4
C21 C27 H27A 119.4
C29 C28 C27 120.0(4)
C29 C28 H28A 120.0
C27 C28 H28A 120.0
C28 C29 C30 120.1(4)
C28 C29 H29A 120.0
C30 C29 H29A 120.0
C29 C30 C22 120.2(4)
C29 C30 H30A 119.9
C22 C30 H30A 119.9
C32 C31 C37 108.3(3)
C32 C31 P1 115.9(3)
C37 C31 P1 107.4(3)
C32 C31 H31A 108.3
C37 C31 H31A 108.3
P1 C31 H31A 108.3
C38 C32 C33 119.0(4)
C38 C32 C31 119.5(3)
C33 C32 C31 121.3(3)
C41 C33 C32 118.6(4)
C41 C33 C34 118.8(4)
C32 C33 C34 122.7(4)
C35 C34 C33 124.9(3)
C35 C34 Rh1 74.2(2)
C33 C34 Rh1 118.5(3)
C35 C34 H34A 111.4
C33 C34 H34A 111.4
Rh1 C34 H34A 111.4
C34 C35 C36 123.5(3)
C34 C35 Rh1 70.1(2)
C36 C35 Rh1 122.2(3)
C34 C35 H35A 111.7
C36 C35 H35A 111.7
Rh1 C35 H35A 111.7
C42 C36 C37 117.8(4)
C42 C36 C35 119.0(4)
C37 C36 C35 123.3(3)
C45 C37 C36 120.3(4)
C45 C37 C31 119.6(4)
C36 C37 C31 120.1(3)
C39 C38 C32 121.3(4)
C39 C38 H38A 119.4
C32 C38 H38A 119.4
C40 C39 C38 119.4(4)
C40 C39 H39A 120.3
C38 C39 H39A 120.3
C41 C40 C39 120.7(4)
C41 C40 H40A 119.6
C39 C40 H40A 119.6
C40 C41 C33 121.0(4)
C40 C41 H41A 119.5
C33 C41 H41A 119.5
C43 C42 C36 122.2(4)
C43 C42 H42A 118.9
C36 C42 H42A 118.9
C42 C43 C44 118.9(4)
C42 C43 H43A 120.5
C44 C43 H43A 120.5
C45 C44 C43 120.4(4)
C45 C44 H44A 119.8
C43 C44 H44A 119.8
C44 C45 C37 120.4(4)
C44 C45 H45A 119.8
C37 C45 H45A 119.8
F3 C46 F2 106.2(6)
F3 C46 F1 109.7(5)
F2 C46 F1 107.5(5)
F3 C46 S1 112.5(4)
F2 C46 S1 109.9(4)
F1 C46 S1 110.9(4)

loop_
_geom_bond_atom_site_label_1
_geom_bond_atom_site_label_2
_geom_bond_distance
Rh1 P1 2.1231(10)
Rh1 C19 2.230(4)
Rh1 O1 2.240(3)
Rh1 C4 2.250(4)
Rh1 C34 2.252(4)
Rh1 C20 2.266(4)
Rh1 C5 2.288(4)
Rh1 C35 2.304(4)
P1 C31 1.855(4)
P1 C16 1.855(4)
P1 C1 1.863(4)
S1 O3 1.410(4)
S1 O2 1.429(4)
S1 O1 1.447(3)
S1 C46 1.811(6)
F1 C46 1.326(6)
F2 C46 1.326(7)
F3 C46 1.277(6)
C1 C7 1.506(5)
C1 C2 1.521(5)
C1 H1A 1.0000
C2 C8 1.386(6)
C2 C3 1.400(5)
C3 C11 1.402(5)
C3 C4 1.470(5)
C4 C5 1.399(5)
C4 H4A 1.0000
C5 C6 1.480(5)
C5 H5A 1.0000
C6 C12 1.390(6)
C6 C7 1.407(6)
C7 C15 1.385(6)
C8 C9 1.397(6)
C8 H8A 0.9500
C9 C10 1.360(7)
C9 H9A 0.9500
C10 C11 1.383(6)
C10 H10A 0.9500
C11 H11A 0.9500
C12 C13 1.379(6)
C12 H12A 0.9500
C13 C14 1.366(7)
C13 H13A 0.9500
C14 C15 1.384(6)
C14 H14A 0.9500
C15 H15A 0.9500
C16 C17 1.521(5)
C16 C22 1.522(5)
C16 H16A 1.0000
C17 C23 1.389(6)
C17 C18 1.395(6)
C18 C26 1.399(6)
C18 C19 1.472(6)
C19 C20 1.405(6)
C19 H19A 1.0000
C20 C21 1.481(5)
C20 H20A 1.0000
C21 C27 1.393(6)
C21 C22 1.402(6)
C22 C30 1.392(5)
C23 C24 1.393(6)
C23 H23A 0.9500
C24 C25 1.370(7)
C24 H24A 0.9500
C25 C26 1.377(7)
C25 H25A 0.9500
C26 H26A 0.9500
C27 C28 1.390(6)
C27 H27A 0.9500
C28 C29 1.371(6)
C28 H28A 0.9500
C29 C30 1.387(6)
C29 H29A 0.9500
C30 H30A 0.9500
C31 C32 1.508(5)
C31 C37 1.512(5)
C31 H31A 1.0000
C32 C38 1.393(5)
C32 C33 1.405(5)
C33 C41 1.402(6)
C33 C34 1.468(5)
C34 C35 1.400(5)
C34 H34A 1.0000
C35 C36 1.482(5)
C35 H35A 1.0000
C36 C42 1.390(5)
C36 C37 1.403(6)
C37 C45 1.387(5)
C38 C39 1.385(6)
C38 H38A 0.9500
C39 C40 1.372(6)
C39 H39A 0.9500
C40 C41 1.370(6)
C40 H40A 0.9500
C41 H41A 0.9500
C42 C43 1.378(6)
C42 H42A 0.9500
C43 C44 1.389(7)
C43 H43A 0.9500
C44 C45 1.376(6)
C44 H44A 0.9500
C45 H45A 0.9500

loop_
_geom_torsion_atom_site_label_1
_geom_torsion_atom_site_label_2
_geom_torsion_atom_site_label_3
_geom_torsion_atom_site_label_4
_geom_torsion
C19 Rh1 P1 C31 124.77(17)
C4 Rh1 P1 C31 -114.44(16)
C34 Rh1 P1 C31 3.70(16)
C20 Rh1 P1 C31 88.69(17)
C5 Rh1 P1 C31 -150.00(16)
C35 Rh1 P1 C31 -31.65(16)
C19 Rh1 P1 C16 5.67(17)
C4 Rh1 P1 C16 126.46(17)
C34 Rh1 P1 C16 -115.40(17)
C20 Rh1 P1 C16 -30.41(17)
C5 Rh1 P1 C16 90.90(16)
C35 Rh1 P1 C16 -150.75(16)
C19 Rh1 P1 C1 -115.41(17)
C4 Rh1 P1 C1 5.39(16)
C34 Rh1 P1 C1 123.52(16)
C20 Rh1 P1 C1 -151.49(16)
C5 Rh1 P1 C1 -30.18(16)
C35 Rh1 P1 C1 88.18(16)
O3 S1 O1 Rh1 113.1(3)
O2 S1 O1 Rh1 -23.5(4)
C46 S1 O1 Rh1 -134.0(3)
C19 Rh1 O1 S1 55.7(3)
C4 Rh1 O1 S1 -64.9(3)
C34 Rh1 O1 S1 176.8(3)
C20 Rh1 O1 S1 91.9(3)
C5 Rh1 O1 S1 -29.5(3)
C35 Rh1 O1 S1 -147.9(3)
C31 P1 C1 C7 -164.3(2)
C16 P1 C1 C7 -50.9(3)
Rh1 P1 C1 C7 72.6(3)
C31 P1 C1 C2 74.7(3)
C16 P1 C1 C2 -171.9(3)
Rh1 P1 C1 C2 -48.5(3)
C7 C1 C2 C8 108.7(4)
P1 C1 C2 C8 -130.4(3)
C7 C1 C2 C3 -65.7(4)
P1 C1 C2 C3 55.1(4)
C8 C2 C3 C11 3.5(6)
C1 C2 C3 C11 177.9(3)
C8 C2 C3 C4 -176.0(4)
C1 C2 C3 C4 -1.6(6)
C2 C3 C4 C5 40.0(6)
C11 C3 C4 C5 -139.5(4)
C2 C3 C4 Rh1 -48.8(5)
C11 C3 C4 Rh1 131.7(3)
P1 Rh1 C4 C5 -82.4(2)
C19 Rh1 C4 C5 13.6(3)
O1 Rh1 C4 C5 99.7(2)
C34 Rh1 C4 C5 -177.2(2)
C20 Rh1 C4 C5 11.9(5)
C35 Rh1 C4 C5 -168.9(2)
P1 Rh1 C4 C3 38.5(3)
C19 Rh1 C4 C3 134.6(3)
O1 Rh1 C4 C3 -139.4(3)
C34 Rh1 C4 C3 -56.3(3)
C20 Rh1 C4 C3 132.8(4)
C5 Rh1 C4 C3 120.9(4)
C35 Rh1 C4 C3 -48.0(3)
C3 C4 C5 C6 1.7(6)
Rh1 C4 C5 C6 114.9(4)
C3 C4 C5 Rh1 -113.2(4)
P1 Rh1 C5 C4 98.3(2)
C19 Rh1 C5 C4 -168.2(2)
O1 Rh1 C5 C4 -80.5(2)
C34 Rh1 C5 C4 5.5(4)
C20 Rh1 C5 C4 -174.6(2)
C35 Rh1 C5 C4 12.5(3)
P1 Rh1 C5 C6 -20.4(3)
C19 Rh1 C5 C6 73.1(3)
O1 Rh1 C5 C6 160.8(3)
C4 Rh1 C5 C6 -118.6(4)
C34 Rh1 C5 C6 -113.1(4)
C20 Rh1 C5 C6 66.8(3)
C35 Rh1 C5 C6 -106.1(3)
C4 C5 C6 C12 138.5(4)
Rh1 C5 C6 C12 -135.1(3)
C4 C5 C6 C7 -40.0(6)
Rh1 C5 C6 C7 46.4(5)
C12 C6 C7 C15 -3.4(5)
C5 C6 C7 C15 175.1(3)
C12 C6 C7 C1 178.4(3)
C5 C6 C7 C1 -3.1(5)
C2 C1 C7 C15 -109.7(4)
P1 C1 C7 C15 124.2(3)
C2 C1 C7 C6 68.6(4)
P1 C1 C7 C6 -57.5(4)
C3 C2 C8 C9 -1.0(6)
C1 C2 C8 C9 -175.5(4)
C2 C8 C9 C10 -1.9(7)
C8 C9 C10 C11 2.2(7)
C9 C10 C11 C3 0.5(7)
C2 C3 C11 C10 -3.3(6)
C4 C3 C11 C10 176.2(4)
C7 C6 C12 C13 3.2(6)
C5 C6 C12 C13 -175.3(4)
C6 C12 C13 C14 -1.0(6)
C12 C13 C14 C15 -1.2(6)
C13 C14 C15 C7 1.1(6)
C6 C7 C15 C14 1.3(6)
C1 C7 C15 C14 179.6(4)
C31 P1 C16 C17 -172.0(3)
C1 P1 C16 C17 74.0(3)
Rh1 P1 C16 C17 -49.0(3)
C31 P1 C16 C22 -51.7(3)
C1 P1 C16 C22 -165.7(3)
Rh1 P1 C16 C22 71.2(3)
C22 C16 C17 C23 112.2(4)
P1 C16 C17 C23 -127.1(3)
C22 C16 C17 C18 -64.5(4)
P1 C16 C17 C18 56.2(4)
C23 C17 C18 C26 1.4(6)
C16 C17 C18 C26 178.2(3)
C23 C17 C18 C19 -179.9(4)
C16 C17 C18 C19 -3.2(6)
C17 C18 C19 C20 40.0(6)
C26 C18 C19 C20 -141.4(4)
C17 C18 C19 Rh1 -48.3(5)
C26 C18 C19 Rh1 130.4(3)
P1 Rh1 C19 C20 -82.6(2)
O1 Rh1 C19 C20 95.6(2)
C4 Rh1 C19 C20 -178.8(2)
C34 Rh1 C19 C20 12.4(3)
C5 Rh1 C19 C20 -170.8(3)
C35 Rh1 C19 C20 7.5(5)
P1 Rh1 C19 C18 38.3(3)
O1 Rh1 C19 C18 -143.5(3)
C4 Rh1 C19 C18 -58.0(4)
C34 Rh1 C19 C18 133.2(3)
C20 Rh1 C19 C18 120.9(4)
C5 Rh1 C19 C18 -50.0(3)
C35 Rh1 C19 C18 128.4(4)
C18 C19 C20 C21 3.2(6)
Rh1 C19 C20 C21 116.0(4)
C18 C19 C20 Rh1 -112.8(4)
P1 Rh1 C20 C19 98.0(2)
O1 Rh1 C20 C19 -84.3(2)
C4 Rh1 C20 C19 2.6(5)
C34 Rh1 C20 C19 -169.4(3)
C5 Rh1 C20 C19 10.7(3)
C35 Rh1 C20 C19 -176.5(2)
P1 Rh1 C20 C21 -19.8(3)
C19 Rh1 C20 C21 -117.8(4)
O1 Rh1 C20 C21 157.9(3)
C4 Rh1 C20 C21 -115.2(4)
C34 Rh1 C20 C21 72.9(3)
C5 Rh1 C20 C21 -107.1(3)
C35 Rh1 C20 C21 65.7(4)
C19 C20 C21 C27 137.9(4)
Rh1 C20 C21 C27 -135.6(3)
C19 C20 C21 C22 -39.9(6)
Rh1 C20 C21 C22 46.6(5)
C27 C21 C22 C30 -2.8(5)
C20 C21 C22 C30 175.0(3)
C27 C21 C22 C16 177.2(3)
C20 C21 C22 C16 -5.0(5)
C17 C16 C22 C30 -109.8(4)
P1 C16 C22 C30 125.5(3)
C17 C16 C22 C21 70.1(4)
P1 C16 C22 C21 -54.6(4)
C18 C17 C23 C24 -0.3(6)
C16 C17 C23 C24 -177.1(4)
C17 C23 C24 C25 -0.3(6)
C23 C24 C25 C26 -0.3(7)
C24 C25 C26 C18 1.4(7)
C17 C18 C26 C25 -2.0(6)
C19 C18 C26 C25 179.2(4)
C22 C21 C27 C28 2.4(6)
C20 C21 C27 C28 -175.5(4)
C21 C27 C28 C29 -0.2(6)
C27 C28 C29 C30 -1.6(6)
C28 C29 C30 C22 1.2(6)
C21 C22 C30 C29 1.1(6)
C16 C22 C30 C29 -179.0(3)
C16 P1 C31 C32 75.4(3)
C1 P1 C31 C32 -169.8(3)
Rh1 P1 C31 C32 -47.3(3)
C16 P1 C31 C37 -163.4(3)
C1 P1 C31 C37 -48.6(3)
Rh1 P1 C31 C37 73.9(3)
C37 C31 C32 C38 109.7(4)
P1 C31 C32 C38 -129.6(3)
C37 C31 C32 C33 -65.1(4)
P1 C31 C32 C33 55.7(4)
C38 C32 C33 C41 2.6(5)
C31 C32 C33 C41 177.3(3)
C38 C32 C33 C34 -177.9(3)
C31 C32 C33 C34 -3.2(5)
C41 C33 C34 C35 -139.4(4)
C32 C33 C34 C35 41.0(6)
C41 C33 C34 Rh1 130.5(3)
C32 C33 C34 Rh1 -49.0(4)
P1 Rh1 C34 C35 -81.2(2)
C19 Rh1 C34 C35 -176.7(2)
O1 Rh1 C34 C35 98.5(2)
C4 Rh1 C34 C35 14.3(3)
C20 Rh1 C34 C35 -169.3(2)
C5 Rh1 C34 C35 10.6(4)
P1 Rh1 C34 C33 40.3(3)
C19 Rh1 C34 C33 -55.2(3)
O1 Rh1 C34 C33 -140.0(3)
C4 Rh1 C34 C33 135.8(3)
C20 Rh1 C34 C33 -47.8(3)
C5 Rh1 C34 C33 132.1(3)
C35 Rh1 C34 C33 121.5(4)
C33 C34 C35 C36 2.1(6)
Rh1 C34 C35 C36 116.1(4)
C33 C34 C35 Rh1 -114.0(4)
P1 Rh1 C35 C34 98.6(2)
C19 Rh1 C35 C34 7.2(5)
O1 Rh1 C35 C34 -80.3(2)
C4 Rh1 C35 C34 -167.3(2)
C20 Rh1 C35 C34 12.3(3)
C5 Rh1 C35 C34 -174.7(2)
P1 Rh1 C35 C36 -19.2(3)
C19 Rh1 C35 C36 -110.6(4)
O1 Rh1 C35 C36 161.9(3)
C4 Rh1 C35 C36 74.9(3)
C34 Rh1 C35 C36 -117.8(4)
C20 Rh1 C35 C36 -105.5(3)
C5 Rh1 C35 C36 67.5(3)
C34 C35 C36 C42 138.0(4)
Rh1 C35 C36 C42 -135.7(3)
C34 C35 C36 C37 -40.8(6)
Rh1 C35 C36 C37 45.5(5)
C42 C36 C37 C45 -2.7(6)
C35 C36 C37 C45 176.1(4)
C42 C36 C37 C31 178.3(3)
C35 C36 C37 C31 -2.8(6)
C32 C31 C37 C45 -109.9(4)
P1 C31 C37 C45 124.2(3)
C32 C31 C37 C36 69.0(4)
P1 C31 C37 C36 -56.9(4)
C33 C32 C38 C39 -2.1(5)
C31 C32 C38 C39 -176.9(3)
C32 C38 C39 C40 0.7(6)
C38 C39 C40 C41 0.2(6)
C39 C40 C41 C33 0.4(6)
C32 C33 C41 C40 -1.7(6)
C34 C33 C41 C40 178.7(4)
C37 C36 C42 C43 3.3(6)
C35 C36 C42 C43 -175.6(4)
C36 C42 C43 C44 -1.7(7)
C42 C43 C44 C45 -0.6(7)
C43 C44 C45 C37 1.2(7)
C36 C37 C45 C44 0.6(6)
C31 C37 C45 C44 179.5(4)
O3 S1 C46 F3 170.7(5)
O2 S1 C46 F3 -67.9(5)
O1 S1 C46 F3 50.6(6)
O3 S1 C46 F2 52.6(5)
O2 S1 C46 F2 174.0(4)
O1 S1 C46 F2 -67.4(4)
O3 S1 C46 F1 -66.1(5)
O2 S1 C46 F1 55.3(5)
O1 S1 C46 F1 173.9(4)
